data_4324860
loop_
_publ_author_name
'Zachary M. Hudson'
'Christina Sun'
'Kristopher J. Harris'
'Bryan E. G. Lucier'
'Robert W. Schurko'
'Suning Wang'

_publ_section_title
;
 Probing the Structural Origins of Vapochromism of a
 Triarylboron-Functionalized Platinum(II) Acetylide by Optical and
 Multinuclear Solid-State NMR Spectroscopy
;
_journal_name_full 'Inorganic Chemistry'
_journal_page_first 3447
_journal_page_last 3457
_journal_paper_doi 10.1021/ic102349h
_journal_volume 50
_journal_year 2011
_chemical_formula_sum 'C74 H84 B2 Cl8 N2 Pt'
_chemical_formula_weight 1501.74
_chemical_name_systematic
;
 ?
;
_space_group_IT_number 62
_symmetry_cell_setting orthorhombic
_symmetry_space_group_name_Hall '-P 2ac 2n'
_symmetry_space_group_name_H-M 'P n m a'
_atom_sites_solution_hydrogens geom
_atom_sites_solution_primary direct
_atom_sites_solution_secondary difmap
_audit_creation_method SHELXL-97
_cell_angle_alpha 90.00
_cell_angle_beta 90.00
_cell_angle_gamma 90.00
_cell_formula_units_Z 4
_cell_length_a 23.2804(9)
_cell_length_b 29.7380(11)
_cell_length_c 11.1936(4)
_cell_measurement_reflns_used 7906
_cell_measurement_temperature 180(2)
_cell_measurement_theta_max 26.98
_cell_measurement_theta_min 2.44
_cell_volume 7749.5(5)
_computing_cell_refinement 'Bruker SAINT'
_computing_data_collection 'Bruker APEX2'
_computing_data_reduction 'Bruker SAINT'
_computing_molecular_graphics 'Bruker SHELXTL'
_computing_publication_material 'Bruker SHELXTL'
_computing_structure_refinement 'SHELXL-97 (Sheldrick, 1997)'
_computing_structure_solution 'SHELXS-97 (Sheldrick, 1990)'
_diffrn_ambient_temperature 180(2)
_diffrn_measured_fraction_theta_full 0.987
_diffrn_measured_fraction_theta_max 0.987
_diffrn_measurement_device_type 'Bruker APEX-II CCD'
_diffrn_measurement_method '\f and \w scans'
_diffrn_radiation_monochromator graphite
_diffrn_radiation_source 'fine-focus sealed tube'
_diffrn_radiation_type MoK\a
_diffrn_radiation_wavelength 0.71073
_diffrn_reflns_av_R_equivalents 0.0294
_diffrn_reflns_av_sigmaI/netI 0.0343
_diffrn_reflns_limit_h_max 19
_diffrn_reflns_limit_h_min -29
_diffrn_reflns_limit_k_max 38
_diffrn_reflns_limit_k_min -29
_diffrn_reflns_limit_l_max 14
_diffrn_reflns_limit_l_min -14
_diffrn_reflns_number 23693
_diffrn_reflns_theta_full 27.15
_diffrn_reflns_theta_max 27.15
_diffrn_reflns_theta_min 2.44
_diffrn_standards_number 0
_exptl_absorpt_coefficient_mu 2.126
_exptl_absorpt_correction_T_max 0.5681
_exptl_absorpt_correction_T_min 0.5681
_exptl_absorpt_correction_type multi-scan
_exptl_crystal_colour white
_exptl_crystal_density_diffrn 1.287
_exptl_crystal_description cube
_exptl_crystal_F_000 3064
_exptl_crystal_size_max 0.30
_exptl_crystal_size_mid 0.30
_exptl_crystal_size_min 0.30
_refine_diff_density_max 1.416
_refine_diff_density_min -1.578
_refine_diff_density_rms 0.113
_refine_ls_extinction_method none
_refine_ls_goodness_of_fit_ref 1.092
_refine_ls_hydrogen_treatment mixed
_refine_ls_matrix_type full
_refine_ls_number_parameters 412
_refine_ls_number_reflns 8652
_refine_ls_number_restraints 0
_refine_ls_restrained_S_all 1.092
_refine_ls_R_factor_all 0.0557
_refine_ls_R_factor_gt 0.0451
_refine_ls_shift/su_max 0.043
_refine_ls_shift/su_mean 0.001
_refine_ls_structure_factor_coef Fsqd
_refine_ls_weighting_details 'calc w=1/[\s^2^(Fo^2^)+(0.0700P)^2^+8.0000P] where P=(Fo^2^+2Fc^2^)/3'
_refine_ls_weighting_scheme calc
_refine_ls_wR_factor_gt 0.1205
_refine_ls_wR_factor_ref 0.1253
_reflns_number_gt 7140
_reflns_number_total 8652
_reflns_threshold_expression >2sigma(I)
_cod_data_source_file ic102349h_si_001.cif
_cod_data_source_block cs1
_cod_database_code 4324860

loop_
_symmetry_equiv_pos_as_xyz
'x, y, z'
'x+1/2, -y+1/2, -z+1/2'
'-x, y+1/2, -z'
'-x+1/2, -y, z+1/2'
'-x, -y, -z'
'-x-1/2, y-1/2, z-1/2'
'x, -y-1/2, z'
'x-1/2, y, -z-1/2'

loop_
_atom_site_label
_atom_site_type_symbol
_atom_site_fract_x
_atom_site_fract_y
_atom_site_fract_z
_atom_site_U_iso_or_equiv
_atom_site_adp_type
_atom_site_occupancy
_atom_site_symmetry_multiplicity
_atom_site_calc_flag
_atom_site_refinement_flags
Pt1 Pt 0.404946(9) 0.2500 0.383513(17) 0.02661(9) Uani 1 2 d S
N1 N 0.36523(15) 0.29393(10) 0.2677(3) 0.0287(7) Uani 1 1 d .
B1 B 0.59412(19) 0.03631(15) 0.7894(4) 0.0286(9) Uani 1 1 d .
C1 C 0.44129(18) 0.20485(13) 0.4830(3) 0.0316(9) Uani 1 1 d .
C2 C 0.46524(19) 0.17664(14) 0.5439(4) 0.0358(9) Uani 1 1 d .
C3 C 0.4973(2) 0.14263(14) 0.6069(3) 0.0340(9) Uani 1 1 d .
C4 C 0.54056(19) 0.11878(14) 0.5489(4) 0.0357(9) Uani 1 1 d .
H4A H 0.5497 0.1256 0.4682 0.043 Uiso 1 1 calc R
C5 C 0.5703(2) 0.08533(15) 0.6075(3) 0.0343(9) Uani 1 1 d .
H5A H 0.5986 0.0688 0.5649 0.041 Uiso 1 1 calc R
C6 C 0.56024(17) 0.07491(13) 0.7278(3) 0.0286(8) Uani 1 1 d .
C7 C 0.51801(19) 0.10021(13) 0.7858(4) 0.0347(9) Uani 1 1 d .
H7A H 0.5110 0.0948 0.8682 0.042 Uiso 1 1 calc R
C8 C 0.48613(19) 0.13273(14) 0.7277(4) 0.0364(9) Uani 1 1 d .
H8A H 0.4567 0.1484 0.7692 0.044 Uiso 1 1 calc R
C9 C 0.60336(17) 0.03629(15) 0.9296(4) 0.0334(9) Uani 1 1 d .
C10 C 0.58931(17) -0.00200(16) 0.9998(4) 0.0342(9) Uani 1 1 d .
C11 C 0.59901(19) -0.0008(2) 1.1240(4) 0.0435(12) Uani 1 1 d .
H11A H 0.5891 -0.0265 1.1701 0.052 Uiso 1 1 calc R
C12 C 0.6220(2) 0.03558(19) 1.1813(4) 0.0472(12) Uani 1 1 d .
C13 C 0.6356(2) 0.0727(2) 1.1114(4) 0.0511(13) Uani 1 1 d .
H13A H 0.6515 0.0984 1.1495 0.061 Uiso 1 1 calc R
C14 C 0.62699(19) 0.07411(16) 0.9886(4) 0.0408(10) Uani 1 1 d .
C15 C 0.6305(2) 0.0351(3) 1.3143(4) 0.0676(18) Uani 1 1 d .
H15A H 0.5963 0.0227 1.3530 0.101 Uiso 1 1 calc R
H15B H 0.6370 0.0659 1.3427 0.101 Uiso 1 1 calc R
H15C H 0.6639 0.0165 1.3340 0.101 Uiso 1 1 calc R
C16 C 0.5621(2) -0.04325(16) 0.9475(4) 0.0431(11) Uani 1 1 d .
H16A H 0.5683 -0.0688 1.0011 0.065 Uiso 1 1 calc R
H16B H 0.5793 -0.0497 0.8695 0.065 Uiso 1 1 calc R
H16C H 0.5207 -0.0382 0.9377 0.065 Uiso 1 1 calc R
C17 C 0.6439(2) 0.11686(17) 0.9231(5) 0.0521(12) Uani 1 1 d .
H17A H 0.6732 0.1329 0.9691 0.078 Uiso 1 1 calc R
H17B H 0.6100 0.1361 0.9136 0.078 Uiso 1 1 calc R
H17C H 0.6592 0.1091 0.8442 0.078 Uiso 1 1 calc R
C18 C 0.61972(18) -0.00121(13) 0.7055(3) 0.0283(8) Uani 1 1 d .
C19 C 0.67951(18) -0.00642(13) 0.6902(3) 0.0310(8) Uani 1 1 d .
C20 C 0.7010(2) -0.03737(15) 0.6083(4) 0.0391(10) Uani 1 1 d .
H20A H 0.7414 -0.0398 0.5978 0.047 Uiso 1 1 calc R
C21 C 0.6650(2) -0.06468(14) 0.5418(4) 0.0408(11) Uani 1 1 d .
C22 C 0.6060(2) -0.06010(14) 0.5570(4) 0.0387(10) Uani 1 1 d .
H22A H 0.5809 -0.0787 0.5122 0.046 Uiso 1 1 calc R
C23 C 0.58287(19) -0.02871(15) 0.6366(4) 0.0329(9) Uani 1 1 d .
C24 C 0.5184(2) -0.02659(17) 0.6486(4) 0.0437(11) Uani 1 1 d .
H24A H 0.5005 -0.0358 0.5732 0.066 Uiso 1 1 calc R
H24B H 0.5068 0.0042 0.6679 0.066 Uiso 1 1 calc R
H24C H 0.5060 -0.0469 0.7127 0.066 Uiso 1 1 calc R
C25 C 0.6882(3) -0.09921(19) 0.4540(5) 0.0654(16) Uani 1 1 d .
H25A H 0.6567 -0.1106 0.4045 0.098 Uiso 1 1 calc R
H25B H 0.7056 -0.1242 0.4982 0.098 Uiso 1 1 calc R
H25C H 0.7172 -0.0851 0.4029 0.098 Uiso 1 1 calc R
C26 C 0.72080(18) 0.02270(14) 0.7604(4) 0.0385(10) Uani 1 1 d .
H26A H 0.7603 0.0162 0.7351 0.058 Uiso 1 1 calc R
H26B H 0.7167 0.0163 0.8458 0.058 Uiso 1 1 calc R
H26C H 0.7121 0.0545 0.7456 0.058 Uiso 1 1 calc R
C27 C 0.36503(19) 0.33863(13) 0.2768(3) 0.0327(9) Uani 1 1 d .
H27A H 0.3848 0.3521 0.3419 0.039 Uiso 1 1 calc R
C28 C 0.33739(19) 0.36626(13) 0.1959(4) 0.0349(9) Uani 1 1 d .
H28A H 0.3375 0.3979 0.2071 0.042 Uiso 1 1 calc R
C29 C 0.3095(2) 0.34761(14) 0.0979(3) 0.0331(9) Uani 1 1 d .
C30 C 0.31078(19) 0.30110(13) 0.0891(4) 0.0321(9) Uani 1 1 d .
H30A H 0.2929 0.2869 0.0228 0.039 Uiso 1 1 calc R
C31 C 0.33747(17) 0.27494(12) 0.1744(3) 0.0277(8) Uani 1 1 d .
C32 C 0.2783(2) 0.37592(14) 0.0032(4) 0.0432(11) Uani 1 1 d .
C33 C 0.2177(3) 0.35817(19) -0.0158(6) 0.0744(19) Uani 1 1 d .
H33A H 0.2195 0.3270 -0.0443 0.112 Uiso 1 1 calc R
H33B H 0.1980 0.3768 -0.0753 0.112 Uiso 1 1 calc R
H33C H 0.1965 0.3592 0.0598 0.112 Uiso 1 1 calc R
C34 C 0.2752(2) 0.42527(14) 0.0405(4) 0.0477(12) Uani 1 1 d .
H34A H 0.2577 0.4275 0.1199 0.072 Uiso 1 1 calc R
H34B H 0.2519 0.4420 -0.0173 0.072 Uiso 1 1 calc R
H34C H 0.3140 0.4380 0.0428 0.072 Uiso 1 1 calc R
C35 C 0.3140(3) 0.3727(2) -0.1128(4) 0.0696(19) Uani 1 1 d .
H35A H 0.3177 0.3412 -0.1364 0.104 Uiso 1 1 calc R
H35B H 0.3522 0.3855 -0.0991 0.104 Uiso 1 1 calc R
H35C H 0.2946 0.3896 -0.1764 0.104 Uiso 1 1 calc R
C36 C 0.3520(6) 0.2500 -0.2973(11) 0.095(3) Uani 1 2 d S
H36A H 0.348(2) 0.2185(17) -0.306(5) 0.050 Uiso 1 1 d .
C37 C 0.1999(13) 0.2500 0.430(3) 0.253(12) Uiso 1 2 d S
C38 C 0.5117(8) 0.1872(6) 1.1788(16) 0.212(7) Uiso 1 1 d .
Cl1 Cl 0.39516(12) 0.2500 -0.1723(3) 0.0836(7) Uani 1 2 d S
Cl2 Cl 0.27885(13) 0.2500 -0.2584(3) 0.0991(8) Uani 1 2 d S
Cl3 Cl 0.2366(4) 0.2906(3) 0.4119(8) 0.186(3) Uiso 0.50 1 d P
Cl3A Cl 0.2092(4) 0.2981(3) 0.3335(8) 0.188(3) Uiso 0.50 1 d P
Cl5 Cl 0.5223(3) 0.1381(2) 1.2062(5) 0.173(2) Uani 0.60 1 d P
Cl5A Cl 0.5789(5) 0.1847(3) 1.2430(10) 0.192(4) Uani 0.40 1 d P
Cl6 Cl 0.47222(18) 0.18376(18) 1.0460(4) 0.2118(19) Uani 1 1 d .

loop_
_atom_site_aniso_label
_atom_site_aniso_U_11
_atom_site_aniso_U_22
_atom_site_aniso_U_33
_atom_site_aniso_U_23
_atom_site_aniso_U_13
_atom_site_aniso_U_12
Pt1 0.03840(14) 0.01815(12) 0.02326(12) 0.000 -0.00644(9) 0.000
N1 0.0418(19) 0.0194(15) 0.0249(16) 0.0001(12) -0.0041(14) -0.0008(14)
B1 0.029(2) 0.029(2) 0.029(2) 0.0035(17) -0.0036(18) -0.0039(18)
C1 0.042(2) 0.0237(19) 0.029(2) -0.0022(15) -0.0071(17) -0.0014(17)
C2 0.041(2) 0.031(2) 0.036(2) 0.0028(17) -0.0083(19) -0.0007(18)
C3 0.043(2) 0.029(2) 0.031(2) 0.0025(16) -0.0119(18) -0.0016(17)
C4 0.048(3) 0.032(2) 0.027(2) 0.0019(16) -0.0057(18) -0.0002(19)
C5 0.041(2) 0.034(2) 0.027(2) 0.0019(16) -0.0008(17) 0.0051(19)
C6 0.032(2) 0.0280(19) 0.0254(19) 0.0027(15) -0.0028(16) 0.0004(16)
C7 0.045(2) 0.032(2) 0.027(2) 0.0063(16) 0.0039(18) 0.0089(18)
C8 0.040(2) 0.035(2) 0.035(2) 0.0053(17) -0.0001(18) 0.0087(18)
C9 0.031(2) 0.041(2) 0.028(2) 0.0017(17) -0.0020(16) 0.0112(17)
C10 0.031(2) 0.043(2) 0.029(2) 0.0033(17) 0.0004(16) 0.0108(18)
C11 0.038(3) 0.065(3) 0.028(2) 0.008(2) 0.0039(19) 0.014(2)
C12 0.035(2) 0.078(4) 0.029(2) -0.001(2) -0.0014(19) 0.016(2)
C13 0.044(3) 0.065(3) 0.044(3) -0.018(2) -0.011(2) 0.007(2)
C14 0.037(2) 0.043(3) 0.042(2) -0.007(2) -0.007(2) 0.007(2)
C15 0.050(3) 0.124(5) 0.029(2) -0.005(3) -0.009(2) 0.013(3)
C16 0.052(3) 0.043(3) 0.034(2) 0.0078(19) 0.003(2) 0.004(2)
C17 0.060(3) 0.040(3) 0.057(3) -0.009(2) -0.010(3) -0.004(2)
C18 0.034(2) 0.0269(19) 0.0242(18) 0.0054(15) -0.0010(16) 0.0026(16)
C19 0.037(2) 0.0266(19) 0.030(2) 0.0081(15) 0.0009(17) -0.0025(16)
C20 0.041(3) 0.032(2) 0.044(2) 0.0100(18) 0.0124(19) 0.0051(19)
C21 0.063(3) 0.025(2) 0.034(2) 0.0026(17) 0.013(2) 0.002(2)
C22 0.058(3) 0.028(2) 0.030(2) -0.0019(17) 0.0021(19) -0.0057(19)
C23 0.041(2) 0.031(2) 0.026(2) 0.0022(16) 0.0010(17) 0.0001(17)
C24 0.038(3) 0.050(3) 0.043(2) -0.005(2) -0.007(2) -0.003(2)
C25 0.088(4) 0.049(3) 0.059(3) -0.013(3) 0.029(3) 0.005(3)
C26 0.031(2) 0.036(2) 0.048(2) 0.0061(19) 0.0017(19) -0.0034(18)
C27 0.049(3) 0.0209(18) 0.028(2) -0.0036(15) -0.0081(18) 0.0001(17)
C28 0.050(3) 0.0209(18) 0.033(2) 0.0009(16) -0.0051(19) 0.0055(17)
C29 0.043(2) 0.027(2) 0.029(2) 0.0033(16) -0.0045(17) 0.0050(18)
C30 0.045(2) 0.0226(19) 0.029(2) -0.0012(15) -0.0073(17) 0.0045(17)
C31 0.041(2) 0.0195(19) 0.0219(18) -0.0011(14) -0.0018(16) 0.0012(16)
C32 0.060(3) 0.030(2) 0.039(2) 0.0012(18) -0.015(2) 0.014(2)
C33 0.070(4) 0.047(3) 0.106(5) 0.009(3) -0.048(4) 0.006(3)
C34 0.067(3) 0.028(2) 0.048(3) 0.0024(19) -0.013(2) 0.015(2)
C35 0.124(6) 0.054(3) 0.031(3) 0.009(2) -0.008(3) 0.035(4)
C36 0.104(9) 0.104(9) 0.078(7) 0.000 0.025(6) 0.000
Cl1 0.0956(19) 0.0782(16) 0.0769(17) 0.000 0.0180(14) 0.000
Cl2 0.098(2) 0.113(2) 0.0864(18) 0.000 0.0086(16) 0.000
Cl5 0.222(6) 0.158(5) 0.139(4) 0.028(4) -0.001(4) 0.056(5)
Cl5A 0.213(9) 0.134(7) 0.229(10) 0.052(7) 0.079(8) 0.050(7)
Cl6 0.190(4) 0.290(5) 0.156(3) -0.034(3) 0.051(3) 0.004(4)

loop_
_atom_type_symbol
_atom_type_description
_atom_type_scat_dispersion_real
_atom_type_scat_dispersion_imag
_atom_type_scat_source
C C 0.0033 0.0016 'International Tables Vol C Tables 4.2.6.8 and 6.1.1.4'
H H 0.0000 0.0000 'International Tables Vol C Tables 4.2.6.8 and 6.1.1.4'
N N 0.0061 0.0033 'International Tables Vol C Tables 4.2.6.8 and 6.1.1.4'
B B 0.0013 0.0007 'International Tables Vol C Tables 4.2.6.8 and 6.1.1.4'
Pt Pt -1.7033 8.3905 'International Tables Vol C Tables 4.2.6.8 and 6.1.1.4'
Cl Cl 0.1484 0.1585 'International Tables Vol C Tables 4.2.6.8 and 6.1.1.4'

loop_
_geom_angle_atom_site_label_1
_geom_angle_atom_site_label_2
_geom_angle_atom_site_label_3
_geom_angle
_geom_angle_site_symmetry_1
_geom_angle_site_symmetry_3
C1 Pt1 C1 87.7(2) 7_565 .
C1 Pt1 N1 175.33(14) 7_565 7_565
C1 Pt1 N1 96.78(14) . 7_565
C1 Pt1 N1 96.78(14) 7_565 .
C1 Pt1 N1 175.33(14) . .
N1 Pt1 N1 78.72(17) 7_565 .
C27 N1 C31 118.3(3) . .
C27 N1 Pt1 125.9(3) . .
C31 N1 Pt1 115.8(2) . .
C6 B1 C18 116.8(3) . .
C6 B1 C9 120.6(4) . .
C18 B1 C9 122.6(3) . .
C2 C1 Pt1 178.5(4) . .
C1 C2 C3 174.7(5) . .
C4 C3 C8 118.3(4) . .
C4 C3 C2 120.3(4) . .
C8 C3 C2 121.4(4) . .
C5 C4 C3 120.7(4) . .
C5 C4 H4A 119.7 . .
C3 C4 H4A 119.7 . .
C4 C5 C6 122.2(4) . .
C4 C5 H5A 118.9 . .
C6 C5 H5A 118.9 . .
C7 C6 C5 116.5(4) . .
C7 C6 B1 123.2(3) . .
C5 C6 B1 120.3(4) . .
C8 C7 C6 122.4(4) . .
C8 C7 H7A 118.8 . .
C6 C7 H7A 118.8 . .
C7 C8 C3 120.0(4) . .
C7 C8 H8A 120.0 . .
C3 C8 H8A 120.0 . .
C14 C9 C10 117.9(4) . .
C14 C9 B1 120.9(4) . .
C10 C9 B1 121.1(4) . .
C11 C10 C9 119.2(5) . .
C11 C10 C16 118.3(4) . .
C9 C10 C16 122.5(4) . .
C12 C11 C10 123.0(5) . .
C12 C11 H11A 118.5 . .
C10 C11 H11A 118.5 . .
C11 C12 C13 117.0(4) . .
C11 C12 C15 120.6(5) . .
C13 C12 C15 122.3(5) . .
C14 C13 C12 123.3(5) . .
C14 C13 H13A 118.4 . .
C12 C13 H13A 118.4 . .
C13 C14 C9 119.5(5) . .
C13 C14 C17 117.8(5) . .
C9 C14 C17 122.7(4) . .
C12 C15 H15A 109.5 . .
C12 C15 H15B 109.5 . .
H15A C15 H15B 109.5 . .
C12 C15 H15C 109.5 . .
H15A C15 H15C 109.5 . .
H15B C15 H15C 109.5 . .
C10 C16 H16A 109.5 . .
C10 C16 H16B 109.5 . .
H16A C16 H16B 109.5 . .
C10 C16 H16C 109.5 . .
H16A C16 H16C 109.5 . .
H16B C16 H16C 109.5 . .
C14 C17 H17A 109.5 . .
C14 C17 H17B 109.5 . .
H17A C17 H17B 109.5 . .
C14 C17 H17C 109.5 . .
H17A C17 H17C 109.5 . .
H17B C17 H17C 109.5 . .
C19 C18 C23 118.0(4) . .
C19 C18 B1 121.5(4) . .
C23 C18 B1 120.3(4) . .
C20 C19 C18 120.5(4) . .
C20 C19 C26 119.4(4) . .
C18 C19 C26 120.1(4) . .
C21 C20 C19 121.6(4) . .
C21 C20 H20A 119.2 . .
C19 C20 H20A 119.2 . .
C20 C21 C22 118.3(4) . .
C20 C21 C25 121.9(5) . .
C22 C21 C25 119.7(5) . .
C21 C22 C23 121.6(4) . .
C21 C22 H22A 119.2 . .
C23 C22 H22A 119.2 . .
C22 C23 C18 120.0(4) . .
C22 C23 C24 118.0(4) . .
C18 C23 C24 122.1(4) . .
C23 C24 H24A 109.5 . .
C23 C24 H24B 109.5 . .
H24A C24 H24B 109.5 . .
C23 C24 H24C 109.5 . .
H24A C24 H24C 109.5 . .
H24B C24 H24C 109.5 . .
C21 C25 H25A 109.5 . .
C21 C25 H25B 109.5 . .
H25A C25 H25B 109.5 . .
C21 C25 H25C 109.5 . .
H25A C25 H25C 109.5 . .
H25B C25 H25C 109.5 . .
C19 C26 H26A 109.5 . .
C19 C26 H26B 109.5 . .
H26A C26 H26B 109.5 . .
C19 C26 H26C 109.5 . .
H26A C26 H26C 109.5 . .
H26B C26 H26C 109.5 . .
N1 C27 C28 123.0(4) . .
N1 C27 H27A 118.5 . .
C28 C27 H27A 118.5 . .
C27 C28 C29 119.8(4) . .
C27 C28 H28A 120.1 . .
C29 C28 H28A 120.1 . .
C30 C29 C28 116.3(4) . .
C30 C29 C32 120.5(4) . .
C28 C29 C32 123.1(4) . .
C31 C30 C29 121.5(4) . .
C31 C30 H30A 119.2 . .
C29 C30 H30A 119.2 . .
N1 C31 C30 121.0(3) . .
N1 C31 C31 114.7(2) . 7_565
C30 C31 C31 124.3(2) . 7_565
C33 C32 C34 109.1(4) . .
C33 C32 C29 110.2(4) . .
C34 C32 C29 111.1(4) . .
C33 C32 C35 111.1(5) . .
C34 C32 C35 108.3(4) . .
C29 C32 C35 107.0(4) . .
C32 C33 H33A 109.5 . .
C32 C33 H33B 109.5 . .
H33A C33 H33B 109.5 . .
C32 C33 H33C 109.5 . .
H33A C33 H33C 109.5 . .
H33B C33 H33C 109.5 . .
C32 C34 H34A 109.5 . .
C32 C34 H34B 109.5 . .
H34A C34 H34B 109.5 . .
C32 C34 H34C 109.5 . .
H34A C34 H34C 109.5 . .
H34B C34 H34C 109.5 . .
C32 C35 H35A 109.5 . .
C32 C35 H35B 109.5 . .
H35A C35 H35B 109.5 . .
C32 C35 H35C 109.5 . .
H35A C35 H35C 109.5 . .
H35B C35 H35C 109.5 . .
Cl1 C36 Cl2 111.4(6) . .
Cl1 C36 H36A 98(3) . .
Cl2 C36 H36A 86(3) . .
Cl3 C37 Cl3 108(2) . 7_565
Cl3 C37 Cl3A 120(2) . 7_565
Cl3 C37 Cl3A 37.8(6) 7_565 7_565
Cl3 C37 Cl3A 37.8(6) . .
Cl3 C37 Cl3A 120(2) 7_565 .
Cl3A C37 Cl3A 104.9(17) 7_565 .
Cl5 C38 Cl5A 74.0(10) . .
Cl5 C38 Cl6 101.7(11) . .
Cl5A C38 Cl6 145.9(12) . .
Cl3A Cl3 C37 86.4(13) . .
Cl3A Cl3 Cl3 101.5(7) . 7_565
C37 Cl3 Cl3 36.0(11) . 7_565
Cl3 Cl3A C37 55.8(10) . .
C38 Cl5 Cl5A 58.0(8) . .
C38 Cl5A Cl5 48.0(7) . .

loop_
_geom_bond_atom_site_label_1
_geom_bond_atom_site_label_2
_geom_bond_distance
_geom_bond_site_symmetry_2
Pt1 C1 1.939(4) 7_565
Pt1 C1 1.939(4) .
Pt1 N1 2.060(3) 7_565
Pt1 N1 2.060(3) .
N1 C27 1.333(5) .
N1 C31 1.352(5) .
B1 C6 1.554(6) .
B1 C18 1.576(6) .
B1 C9 1.584(6) .
C1 C2 1.216(5) .
C2 C3 1.441(6) .
C3 C4 1.393(6) .
C3 C8 1.409(6) .
C4 C5 1.378(6) .
C4 H4A 0.9500 .
C5 C6 1.402(5) .
C5 H5A 0.9500 .
C6 C7 1.398(5) .
C7 C8 1.382(5) .
C7 H7A 0.9500 .
C8 H8A 0.9500 .
C9 C14 1.415(6) .
C9 C10 1.421(6) .
C10 C11 1.409(6) .
C10 C16 1.500(6) .
C11 C12 1.367(8) .
C11 H11A 0.9500 .
C12 C13 1.389(8) .
C12 C15 1.503(6) .
C13 C14 1.390(6) .
C13 H13A 0.9500 .
C14 C17 1.519(7) .
C15 H15A 0.9800 .
C15 H15B 0.9800 .
C15 H15C 0.9800 .
C16 H16A 0.9800 .
C16 H16B 0.9800 .
C16 H16C 0.9800 .
C17 H17A 0.9800 .
C17 H17B 0.9800 .
C17 H17C 0.9800 .
C18 C19 1.411(6) .
C18 C23 1.414(6) .
C19 C20 1.392(6) .
C19 C26 1.513(6) .
C20 C21 1.385(6) .
C20 H20A 0.9500 .
C21 C22 1.391(7) .
C21 C25 1.520(6) .
C22 C23 1.399(6) .
C22 H22A 0.9500 .
C23 C24 1.509(6) .
C24 H24A 0.9800 .
C24 H24B 0.9800 .
C24 H24C 0.9800 .
C25 H25A 0.9800 .
C25 H25B 0.9800 .
C25 H25C 0.9800 .
C26 H26A 0.9800 .
C26 H26B 0.9800 .
C26 H26C 0.9800 .
C27 C28 1.382(5) .
C27 H27A 0.9500 .
C28 C29 1.390(6) .
C28 H28A 0.9500 .
C29 C30 1.387(6) .
C29 C32 1.536(5) .
C30 C31 1.380(5) .
C30 H30A 0.9500 .
C31 C31 1.483(7) 7_565
C32 C33 1.522(7) .
C32 C34 1.527(6) .
C32 C35 1.544(7) .
C33 H33A 0.9800 .
C33 H33B 0.9800 .
C33 H33C 0.9800 .
C34 H34A 0.9800 .
C34 H34B 0.9800 .
C34 H34C 0.9800 .
C35 H35A 0.9800 .
C35 H35B 0.9800 .
C35 H35C 0.9800 .
C36 Cl1 1.722(13) .
C36 Cl2 1.758(12) .
C36 H36A 0.95(5) .
C37 Cl3 1.493(18) .
C37 Cl3 1.493(18) 7_565
C37 Cl3A 1.80(2) 7_565
C37 Cl3A 1.80(2) .
C38 Cl5 1.512(18) .
C38 Cl5A 1.724(19) .
C38 Cl6 1.751(18) .
Cl3 Cl3A 1.108(11) .
Cl3 Cl3 2.416(19) 7_565
Cl5 Cl5A 1.955(14) .
